data_7229847
loop_
_publ_author_name
'Cappuccino, C.'
'Mazzeo, P. P.'
'Salzillo, T.'
'Venuti, E.'
'Giunchi, A.'
'Della Valle, R. G.'
'Brillante, A.'
'Bettini, C.'
'Melucci, M.'
'Maini, L.'

_publ_section_title
;
 A synergic approach of X-ray powder diffraction and Raman spectroscopy
 for crystal structure determination of 2,3-thienoimide capped
 oligothiophenes.
;
_journal_issue 5
_journal_name_full 'Physical chemistry chemical physics : PCCP'
_journal_page_first 3630
_journal_page_last 3636
_journal_paper_doi 10.1039/c7cp06679a
_journal_volume 20
_journal_year 2018
_chemical_formula_moiety 'C32 H32 N2 O4 S4'
_chemical_formula_sum 'C32 H32 N2 O4 S4'
_chemical_formula_weight 636.87
_space_group_IT_number 2
_space_group_name_Hall '-P 1'
_space_group_name_H-M_alt 'P -1'
_symmetry_cell_setting triclinic
_symmetry_space_group_name_Hall '-P 1'
_symmetry_space_group_name_H-M 'P -1'
_audit_update_record
;
2017-09-01 deposited with the CCDC.
2018-01-02 downloaded from the CCDC.
;
_cell_angle_alpha 87.035(5)
_cell_angle_beta 84.310(4)
_cell_angle_gamma 85.513(4)
_cell_formula_units_Z 1
_cell_length_a 4.914(6)
_cell_length_b 5.655(7)
_cell_length_c 28.95(3)
_cell_measurement_temperature 298
_cell_volume 797.3(16)
_diffrn_ambient_temperature 298
_diffrn_measurement_device_type 'transimission geometry'
_diffrn_radiation_probe x-ray
_diffrn_radiation_type synchrotron
_diffrn_radiation_wavelength 0.775375
_exptl_crystal_density_diffrn 1.327
_pd_char_colour orange
_pd_meas_number_of_points 8195
_pd_proc_2theta_range_inc 0.0036
_pd_proc_2theta_range_max 29.99880
_pd_proc_2theta_range_min 0.5004
_pd_proc_ls_prof_R_factor 0.0281
_pd_proc_ls_prof_wR_expected 0.0032
_pd_proc_ls_prof_wR_factor 0.0338
_refine_ls_goodness_of_fit_all 10.53259
_refine_ls_hydrogen_treatment noref
_refine_ls_number_parameters 80
_refine_ls_R_I_factor 0.0171
_refine_ls_shift/su_max 0
_reflns_d_resolution_high 1.4747
_reflns_limit_h_max 3
_reflns_limit_h_min 0
_reflns_limit_k_max 3
_reflns_limit_k_min -3
_reflns_limit_l_max 19
_reflns_limit_l_min -18
_reflns_number_total 520
_cod_data_source_file c7cp06679a2.cif
_cod_data_source_block C6NT4N
_cod_depositor_comments
;
The following automatic conversions were performed:

'_symmetry_cell_setting' value 'Triclinic' changed to 'triclinic'
according to
/home/data/users/saulius/crontab/automatic-downloads/rss-feeds/RSC/lib/dictionaries/cif_core.dic
dictionary named 'cif_core.dic' version 2.4.2 from 2011-04-26.

Automatic conversion script
Id: cif_fix_values 4973 2017-02-22 13:04:09Z antanas 

 Adding full bibliography for 7229847--7229848.cif.
;
_cod_original_cell_volume 797(2)
_cod_original_sg_symbol_H-M P-1
_cod_database_code 7229847

loop_
_symmetry_equiv_pos_as_xyz
'x, y, z '
'-x, -y, -z '

loop_
_atom_site_label
_atom_site_type_symbol
_atom_site_symmetry_multiplicity
_atom_site_fract_x
_atom_site_fract_y
_atom_site_fract_z
_atom_site_occupancy
_atom_site_B_iso_or_equiv
C1 C 2 0.03033514 -0.04112818 0.02325277 1 3
S1 S 2 0.2558096 0.1102352 0.05159239 1 3
C2 C 2 -0.05750441 -0.2241498 0.05121278 1 3
C4 C 2 0.2244278 -0.08148755 0.1019534 1 3
C3 C 2 0.04950416 -0.2446126 0.09401565 1 3
C5 C 2 0.3887211 -0.01042629 0.1356768 1 3
C6 C 2 0.4345719 -0.1169303 0.1785066 1 3
S2 S 2 0.5662099 0.2466446 0.1242208 1 3
C7 C 2 0.6116221 0.00498375 0.2025254 1 3
C10 C 2 0.694967 0.2033649 0.1764058 1 3
C8 C 2 0.7373459 -0.01106684 0.2467304 1 3
C9 C 2 0.8756798 0.3122687 0.204845 1 3
N1 N 2 0.8971758 0.1845647 0.2455569 1 3
O1 O 2 0.7152927 -0.1576336 0.2786215 1 3
O2 O 2 0.9988788 0.4894838 0.1970232 1 3
C11 C 2 1.058013 0.2364701 0.2830279 1 5
C12 C 2 0.8879286 0.358167 0.3223015 1 5
C13 C 2 0.9877371 0.2959598 0.3691153 1 5
C14 C 2 1.031707 0.5084695 0.3957901 1 5
C15 C 2 0.7702728 0.6438511 0.4135568 1 5
C16 C 2 0.8221602 0.8003928 0.4525171 1 5
H2 H 2 -0.227675 -0.329077 0.042163 1 3
H3 H 2 -0.042465 -0.368226 0.121755 1 3
H6 H 2 0.305418 -0.271135 0.194827 1 3
H16B H 2 0.990614 0.925594 0.437991 1 3
H16C H 2 0.644991 0.916791 0.462549 1 3
H16A H 2 0.899336 0.699319 0.480378 1 3
H15A H 2 0.612543 0.536369 0.426106 1 3
H15B H 2 0.703821 0.762644 0.383719 1 3
H14B H 2 1.158964 0.612335 0.373645 1 3
H14A H 2 1.131919 0.440301 0.426862 1 3
H13A H 2 1.158591 0.173316 0.367085 1 3
H13B H 2 0.811053 0.196885 0.391305 1 3
H12A H 2 0.666875 0.310995 0.323721 1 3
H12B H 2 0.897248 0.5403 0.31587 1 3
H11B H 2 1.214434 0.321874 0.271198 1 3
H11A H 2 1.128721 0.048635 0.300089 1 3
